data_2231529
loop_
_publ_author_name
'Jin, Lei'
'Liu, Ning'
'Li, Yong-Jun'
'Wu, De-Hong'

_publ_section_title
;
 Bis(benzyltrimethylammonium) tetrabromidocuprate(II)
;
_journal_coeditor_code HB6385
_journal_issue 9
_journal_name_full 'Acta Crystallographica Section E'
_journal_page_first m1325
_journal_paper_doi 10.1107/S1600536811034830
_journal_volume 67
_journal_year 2011
_chemical_formula_iupac '(C10 H16 N)2 [Cu Br4]'
_chemical_formula_moiety '2(C10 H16 N +), Br4 Cu 2-'
_chemical_formula_sum 'C20 H32 Br4 Cu N2'
_chemical_formula_weight 683.66
_chemical_name_systematic
;
Bis(benzyltrimethylammonium) tetrabromidocuprate(II)
;
_space_group_IT_number 19
_symmetry_cell_setting orthorhombic
_symmetry_space_group_name_Hall 'P 2ac 2ab'
_symmetry_space_group_name_H-M 'P 21 21 21'
_atom_sites_solution_hydrogens geom
_atom_sites_solution_primary direct
_atom_sites_solution_secondary difmap
_audit_creation_method SHELXL-97
_cell_angle_alpha 90.00
_cell_angle_beta 90.00
_cell_angle_gamma 90.00
_cell_formula_units_Z 4
_cell_length_a 9.1908(8)
_cell_length_b 9.6697(19)
_cell_length_c 29.0243(8)
_cell_measurement_reflns_used 20422
_cell_measurement_temperature 291(2)
_cell_measurement_theta_max 27.75
_cell_measurement_theta_min 3.05
_cell_volume 2579.5(6)
_computing_cell_refinement 'CrystalClear (Rigaku, 2005)'
_computing_data_collection 'CrystalClear (Rigaku, 2005)'
_computing_data_reduction 'CrystalClear (Rigaku, 2005)'
_computing_molecular_graphics 'SHELXTL (Sheldrick, 2008)'
_computing_publication_material 'SHELXTL (Sheldrick, 2008)'
_computing_structure_refinement 'SHELXL97 (Sheldrick, 2008)'
_computing_structure_solution 'SHELXS97 (Sheldrick, 2008)'
_diffrn_ambient_temperature 291(2)
_diffrn_detector_area_resol_mean 13.6612
_diffrn_measured_fraction_theta_full 0.998
_diffrn_measured_fraction_theta_max 0.998
_diffrn_measurement_device_type 'Rigaku Mercury2'
_diffrn_measurement_method CCD_Profile_fitting
_diffrn_radiation_monochromator graphite
_diffrn_radiation_source 'fine-focus sealed tube'
_diffrn_radiation_type MoK\a
_diffrn_radiation_wavelength 0.71073
_diffrn_reflns_av_R_equivalents 0.1011
_diffrn_reflns_av_sigmaI/netI 0.0912
_diffrn_reflns_limit_h_max 11
_diffrn_reflns_limit_h_min -11
_diffrn_reflns_limit_k_max 12
_diffrn_reflns_limit_k_min -12
_diffrn_reflns_limit_l_max 37
_diffrn_reflns_limit_l_min -37
_diffrn_reflns_number 25511
_diffrn_reflns_theta_full 27.48
_diffrn_reflns_theta_max 27.48
_diffrn_reflns_theta_min 3.06
_exptl_absorpt_coefficient_mu 7.051
_exptl_absorpt_correction_T_max 0.183
_exptl_absorpt_correction_T_min 0.161
_exptl_absorpt_correction_type multi-scan
_exptl_absorpt_process_details '(CrystalClear; Rigaku, 2005)'
_exptl_crystal_colour purple
_exptl_crystal_density_diffrn 1.760
_exptl_crystal_density_method 'not measured'
_exptl_crystal_description block
_exptl_crystal_F_000 1340
_exptl_crystal_size_max 0.28
_exptl_crystal_size_mid 0.26
_exptl_crystal_size_min 0.24
_refine_diff_density_max 0.891
_refine_diff_density_min -1.329
_refine_ls_abs_structure_details 'Flack (1983), 2556 Friedel pairs'
_refine_ls_abs_structure_Flack 0.06(2)
_refine_ls_extinction_method none
_refine_ls_goodness_of_fit_ref 1.022
_refine_ls_hydrogen_treatment constr
_refine_ls_matrix_type full
_refine_ls_number_parameters 250
_refine_ls_number_reflns 5922
_refine_ls_number_restraints 0
_refine_ls_restrained_S_all 1.022
_refine_ls_R_factor_all 0.1075
_refine_ls_R_factor_gt 0.0629
_refine_ls_shift/su_max 0.000
_refine_ls_shift/su_mean 0.000
_refine_ls_structure_factor_coef Fsqd
_refine_ls_weighting_details 'calc w=1/[\s^2^(Fo^2^)+(0.0838P)^2^] where P=(Fo^2^+2Fc^2^)/3'
_refine_ls_weighting_scheme calc
_refine_ls_wR_factor_gt 0.1503
_refine_ls_wR_factor_ref 0.1723
_reflns_number_gt 3769
_reflns_number_total 5922
_reflns_threshold_expression I>2\s(I)
_cod_data_source_file hb6385.cif
_cod_data_source_block I
_cod_database_code 2231529
_cod_database_fobs_code 2231529

loop_
_symmetry_equiv_pos_as_xyz
'x, y, z'
'-x+1/2, -y, z+1/2'
'-x, y+1/2, -z+1/2'
'x+1/2, -y+1/2, -z'

loop_
_atom_site_type_symbol
_atom_site_label
_atom_site_fract_x
_atom_site_fract_y
_atom_site_fract_z
_atom_site_U_iso_or_equiv
_atom_site_adp_type
_atom_site_calc_flag
_atom_site_refinement_flags
_atom_site_occupancy
_atom_site_symmetry_multiplicity
Br Br1 0.16703(6) 0.33426(5) 0.800673(18) 0.06775(16) Uani d . 1 1
Br Br2 0.49529(5) 0.46102(5) 0.855426(17) 0.05492(13) Uani d . 1 1
Br Br3 0.48651(5) 0.08709(5) 0.870934(18) 0.05845(14) Uani d . 1 1
Br Br4 0.15255(6) 0.21832(6) 0.91811(2) 0.07334(17) Uani d . 1 1
C C1 0.5435(5) 0.2722(7) 0.73255(16) 0.077(2) Uani d . 1 1
H H1A 0.4986 0.3359 0.7115 0.115 Uiso calc R 1 1
H H1B 0.5080 0.2889 0.7631 0.115 Uiso calc R 1 1
H H1C 0.5203 0.1792 0.7236 0.115 Uiso calc R 1 1
C C2 0.7333(6) 0.4347(5) 0.74409(16) 0.0749(18) Uani d . 1 1
H H2A 0.6761 0.4959 0.7254 0.112 Uiso calc R 1 1
H H2B 0.8348 0.4530 0.7391 0.112 Uiso calc R 1 1
H H2C 0.7100 0.4493 0.7760 0.112 Uiso calc R 1 1
C C3 0.7683(5) 0.1951(6) 0.76459(15) 0.0680(17) Uani d . 1 1
H H3A 0.7392 0.2194 0.7953 0.102 Uiso calc R 1 1
H H3B 0.8723 0.2005 0.7621 0.102 Uiso calc R 1 1
H H3C 0.7371 0.1025 0.7579 0.102 Uiso calc R 1 1
C C4 0.7539(4) 0.2631(4) 0.68414(13) 0.0441(12) Uani d . 1 1
H H4A 0.6950 0.3158 0.6627 0.053 Uiso calc R 1 1
H H4B 0.7387 0.1659 0.6775 0.053 Uiso calc R 1 1
C C5 0.9108(4) 0.2968(4) 0.67551(13) 0.0351(11) Uani d . 1 1
C C6 0.9473(5) 0.4283(5) 0.65858(15) 0.0537(14) Uani d . 1 1
H H6 0.8759 0.4939 0.6524 0.064 Uiso calc R 1 1
C C7 1.0959(6) 0.4577(5) 0.65128(17) 0.0684(17) Uani d . 1 1
H H7 1.1235 0.5444 0.6405 0.082 Uiso calc R 1 1
C C8 1.1977(5) 0.3617(6) 0.65970(15) 0.0683(17) Uani d . 1 1
H H8 1.2945 0.3852 0.6547 0.082 Uiso calc R 1 1
C C9 1.1682(5) 0.2327(5) 0.67503(15) 0.0569(14) Uani d . 1 1
H H9 1.2420 0.1687 0.6803 0.068 Uiso calc R 1 1
C C10 1.0156(4) 0.1981(4) 0.68298(14) 0.0474(12) Uani d . 1 1
H H10 0.9897 0.1101 0.6930 0.057 Uiso calc R 1 1
C C11 0.8707(5) 0.5105(5) 0.91952(14) 0.0533(14) Uani d . 1 1
H H11A 0.9518 0.4566 0.9089 0.080 Uiso calc R 1 1
H H11B 0.9034 0.6016 0.9276 0.080 Uiso calc R 1 1
H H11C 0.7992 0.5168 0.8955 0.080 Uiso calc R 1 1
C C12 0.9205(5) 0.4376(6) 0.99779(15) 0.0609(16) Uani d . 1 1
H H12A 0.8770 0.4072 1.0261 0.091 Uiso calc R 1 1
H H12B 0.9617 0.5279 1.0020 0.091 Uiso calc R 1 1
H H12C 0.9956 0.3740 0.9889 0.091 Uiso calc R 1 1
C C13 0.7555(5) 0.3076(5) 0.95072(16) 0.0596(16) Uani d . 1 1
H H13A 0.6932 0.3096 0.9242 0.089 Uiso calc R 1 1
H H13B 0.7022 0.2728 0.9767 0.089 Uiso calc R 1 1
H H13C 0.8372 0.2485 0.9447 0.089 Uiso calc R 1 1
C C14 0.6765(5) 0.5276(4) 0.97618(16) 0.0482(13) Uani d . 1 1
H H14A 0.6285 0.4785 1.0010 0.058 Uiso calc R 1 1
H H14B 0.6080 0.5347 0.9509 0.058 Uiso calc R 1 1
C C15 0.7132(4) 0.6732(4) 0.99279(15) 0.0426(12) Uani d . 1 1
C C16 0.7364(5) 0.6983(5) 1.03985(15) 0.0567(15) Uani d . 1 1
H H16 0.7287 0.6280 1.0616 0.068 Uiso calc R 1 1
C C17 0.7715(6) 0.8337(6) 1.05265(17) 0.0758(18) Uani d . 1 1
H H17 0.7846 0.8544 1.0837 0.091 Uiso calc R 1 1
C C18 0.7868(5) 0.9352(5) 1.0209(2) 0.0659(17) Uani d . 1 1
H H18 0.8184 1.0222 1.0302 0.079 Uiso calc R 1 1
C C19 0.7564(5) 0.9120(6) 0.9752(2) 0.0732(18) Uani d . 1 1
H H19 0.7613 0.9844 0.9542 0.088 Uiso calc R 1 1
C C20 0.7181(5) 0.7791(5) 0.96046(16) 0.0584(15) Uani d . 1 1
H H20 0.6963 0.7620 0.9297 0.070 Uiso calc R 1 1
Cu Cu1 0.32377(5) 0.27605(5) 0.861735(16) 0.03655(13) Uani d . 1 1
N N1 0.7012(3) 0.2913(3) 0.73160(12) 0.0441(10) Uani d . 1 1
N N2 0.8055(3) 0.4434(3) 0.96042(12) 0.0401(10) Uani d . 1 1

loop_
_atom_site_aniso_label
_atom_site_aniso_U_11
_atom_site_aniso_U_22
_atom_site_aniso_U_33
_atom_site_aniso_U_12
_atom_site_aniso_U_13
_atom_site_aniso_U_23
Br1 0.0715(3) 0.0703(3) 0.0614(3) 0.0008(3) -0.0305(3) 0.0075(3)
Br2 0.0561(2) 0.0591(3) 0.0496(3) -0.0083(2) 0.0004(2) -0.0010(2)
Br3 0.0548(2) 0.0547(2) 0.0659(3) 0.0217(2) 0.0048(2) -0.0025(2)
Br4 0.0754(3) 0.0813(3) 0.0634(3) 0.0056(3) 0.0165(3) -0.0031(3)
C1 0.040(2) 0.150(5) 0.040(3) -0.008(3) 0.004(2) -0.014(3)
C2 0.108(4) 0.060(3) 0.057(3) -0.015(3) 0.033(3) -0.026(2)
C3 0.068(3) 0.096(4) 0.040(3) 0.007(3) 0.008(3) 0.006(3)
C4 0.0396(19) 0.054(2) 0.039(2) -0.002(2) 0.0012(19) -0.012(2)
C5 0.0446(19) 0.036(2) 0.025(2) -0.0101(18) 0.0075(17) -0.0088(17)
C6 0.069(3) 0.054(3) 0.038(3) -0.006(2) 0.015(2) 0.004(2)
C7 0.104(4) 0.052(3) 0.050(3) -0.021(3) 0.016(3) 0.004(2)
C8 0.056(3) 0.109(4) 0.040(3) -0.035(3) 0.010(2) -0.009(3)
C9 0.053(2) 0.082(3) 0.037(3) -0.007(3) -0.005(2) 0.000(2)
C10 0.043(2) 0.053(2) 0.047(2) -0.004(2) 0.019(2) -0.003(2)
C11 0.070(3) 0.056(2) 0.034(2) -0.005(2) 0.003(2) 0.012(2)
C12 0.059(3) 0.089(3) 0.035(3) 0.021(3) -0.017(2) -0.003(3)
C13 0.061(3) 0.053(3) 0.065(3) 0.001(2) 0.000(3) -0.002(2)
C14 0.041(2) 0.059(3) 0.045(3) -0.002(2) -0.002(2) -0.004(2)
C15 0.036(2) 0.043(2) 0.048(3) -0.0017(19) -0.0012(19) -0.005(2)
C16 0.070(3) 0.062(3) 0.038(3) 0.003(3) -0.002(2) -0.004(2)
C17 0.107(4) 0.074(3) 0.046(3) 0.024(3) -0.010(3) -0.021(3)
C18 0.056(3) 0.045(3) 0.096(4) 0.001(2) 0.006(3) -0.020(3)
C19 0.084(3) 0.061(3) 0.075(4) 0.005(3) 0.024(3) 0.017(3)
C20 0.078(3) 0.056(3) 0.041(3) 0.020(3) 0.003(2) 0.001(2)
Cu1 0.0384(2) 0.0409(2) 0.0304(3) 0.0049(2) -0.0006(2) -0.0023(2)
N1 0.0378(17) 0.0514(19) 0.043(2) -0.0065(17) 0.0017(15) -0.0093(17)
N2 0.0329(16) 0.0449(19) 0.042(2) -0.0031(16) -0.0029(15) -0.0020(16)

loop_
_atom_type_symbol
_atom_type_description
_atom_type_scat_dispersion_real
_atom_type_scat_dispersion_imag
_atom_type_scat_source
C C 0.0033 0.0016 'International Tables Vol C Tables 4.2.6.8 and 6.1.1.4'
H H 0.0000 0.0000 'International Tables Vol C Tables 4.2.6.8 and 6.1.1.4'
N N 0.0061 0.0033 'International Tables Vol C Tables 4.2.6.8 and 6.1.1.4'
Cu Cu 0.3201 1.2651 'International Tables Vol C Tables 4.2.6.8 and 6.1.1.4'
Br Br -0.2901 2.4595 'International Tables Vol C Tables 4.2.6.8 and 6.1.1.4'

loop_
_geom_angle_atom_site_label_1
_geom_angle_atom_site_label_2
_geom_angle_atom_site_label_3
_geom_angle
Br4 Cu1 Br1 99.92(3)
Br4 Cu1 Br3 99.29(3)
Br1 Cu1 Br3 130.85(3)
Br4 Cu1 Br2 132.53(3)
Br1 Cu1 Br2 99.62(3)
Br3 Cu1 Br2 99.72(3)
N1 C1 H1A 109.5
N1 C1 H1B 109.5
H1A C1 H1B 109.5
N1 C1 H1C 109.5
H1A C1 H1C 109.5
H1B C1 H1C 109.5
N1 C2 H2A 109.5
N1 C2 H2B 109.5
H2A C2 H2B 109.5
N1 C2 H2C 109.5
H2A C2 H2C 109.5
H2B C2 H2C 109.5
N1 C3 H3A 109.5
N1 C3 H3B 109.5
H3A C3 H3B 109.5
N1 C3 H3C 109.5
H3A C3 H3C 109.5
H3B C3 H3C 109.5
N1 C4 C5 115.4(3)
N1 C4 H4A 108.4
C5 C4 H4A 108.4
N1 C4 H4B 108.4
C5 C4 H4B 108.4
H4A C4 H4B 107.5
C10 C5 C6 121.1(4)
C10 C5 C4 119.8(4)
C6 C5 C4 119.0(4)
C5 C6 C7 117.8(4)
C5 C6 H6 121.1
C7 C6 H6 121.1
C8 C7 C6 120.6(5)
C8 C7 H7 119.7
C6 C7 H7 119.7
C7 C8 C9 124.1(5)
C7 C8 H8 118.0
C9 C8 H8 118.0
C8 C9 C10 117.1(4)
C8 C9 H9 121.4
C10 C9 H9 121.4
C5 C10 C9 119.3(4)
C5 C10 H10 120.3
C9 C10 H10 120.3
N2 C11 H11A 109.5
N2 C11 H11B 109.5
H11A C11 H11B 109.5
N2 C11 H11C 109.5
H11A C11 H11C 109.5
H11B C11 H11C 109.5
N2 C12 H12A 109.5
N2 C12 H12B 109.5
H12A C12 H12B 109.5
N2 C12 H12C 109.5
H12A C12 H12C 109.5
H12B C12 H12C 109.5
N2 C13 H13A 109.5
N2 C13 H13B 109.5
H13A C13 H13B 109.5
N2 C13 H13C 109.5
H13A C13 H13C 109.5
H13B C13 H13C 109.5
N2 C14 C15 114.8(3)
N2 C14 H14A 108.6
C15 C14 H14A 108.6
N2 C14 H14B 108.6
C15 C14 H14B 108.6
H14A C14 H14B 107.5
C20 C15 C16 121.6(4)
C20 C15 C14 118.3(4)
C16 C15 C14 120.1(4)
C17 C16 C15 117.1(4)
C17 C16 H16 121.4
C15 C16 H16 121.4
C18 C17 C16 121.5(5)
C18 C17 H17 119.3
C16 C17 H17 119.3
C17 C18 C19 121.2(5)
C17 C18 H18 119.4
C19 C18 H18 119.4
C18 C19 C20 119.8(5)
C18 C19 H19 120.1
C20 C19 H19 120.1
C15 C20 C19 118.5(4)
C15 C20 H20 120.7
C19 C20 H20 120.7
C1 N1 C2 108.4(4)
C1 N1 C3 108.9(4)
C2 N1 C3 110.7(4)
C1 N1 C4 108.6(3)
C2 N1 C4 109.7(3)
C3 N1 C4 110.5(3)
C13 N2 C11 112.2(3)
C13 N2 C14 107.8(3)
C11 N2 C14 108.9(3)
C13 N2 C12 109.5(3)
C11 N2 C12 107.9(3)
C14 N2 C12 110.5(3)

loop_
_geom_bond_atom_site_label_1
_geom_bond_atom_site_label_2
_geom_bond_distance
_geom_bond_publ_flag
Cu1 Br1 2.3522(7) y
Cu1 Br2 2.3912(7) y
Cu1 Br3 2.3764(7) y
Cu1 Br4 2.3378(7) y
C1 N1 1.461(5) ?
C1 H1A 0.9600 ?
C1 H1B 0.9600 ?
C1 H1C 0.9600 ?
C2 N1 1.463(6) ?
C2 H2A 0.9600 ?
C2 H2B 0.9600 ?
C2 H2C 0.9600 ?
C3 N1 1.471(6) ?
C3 H3A 0.9600 ?
C3 H3B 0.9600 ?
C3 H3C 0.9600 ?
C4 N1 1.485(5) ?
C4 C5 1.499(5) ?
C4 H4A 0.9700 ?
C4 H4B 0.9700 ?
C5 C10 1.374(5) ?
C5 C6 1.404(6) ?
C6 C7 1.411(7) ?
C6 H6 0.9300 ?
C7 C8 1.340(7) ?
C7 H7 0.9300 ?
C8 C9 1.352(7) ?
C8 H8 0.9300 ?
C9 C10 1.460(6) ?
C9 H9 0.9300 ?
C10 H10 0.9300 ?
C11 N2 1.480(5) ?
C11 H11A 0.9600 ?
C11 H11B 0.9600 ?
C11 H11C 0.9600 ?
C12 N2 1.515(5) ?
C12 H12A 0.9600 ?
C12 H12B 0.9600 ?
C12 H12C 0.9600 ?
C13 N2 1.420(6) ?
C13 H13A 0.9600 ?
C13 H13B 0.9600 ?
C13 H13C 0.9600 ?
C14 N2 1.509(5) ?
C14 C15 1.525(6) ?
C14 H14A 0.9700 ?
C14 H14B 0.9700 ?
C15 C20 1.390(6) ?
C15 C16 1.403(6) ?
C16 C17 1.398(7) ?
C16 H16 0.9300 ?
C17 C18 1.353(7) ?
C17 H17 0.9300 ?
C18 C19 1.373(8) ?
C18 H18 0.9300 ?
C19 C20 1.400(7) ?
C19 H19 0.9300 ?
C20 H20 0.9300 ?

loop_
_geom_hbond_atom_site_label_D
_geom_hbond_atom_site_label_H
_geom_hbond_atom_site_label_A
_geom_hbond_site_symmetry_A
_geom_hbond_distance_DH
_geom_hbond_distance_HA
_geom_hbond_distance_DA
_geom_hbond_angle_DHA
C8 H8 Br3 3_756 0.93 2.90 3.737(5) 150
C12 H12A Br4 4_557 0.96 2.89 3.781(5) 155
C12 H12C Br4 1_655 0.96 2.93 3.794(5) 151
